data_2207860
loop_
_publ_author_name
'Li-Rong Wen'
'Ming Li'
'En-Tao Sun'
'Jian-Xia Zhou'

_publ_section_title
;
 1-Ethyl-5-methyl-3-methylsulfanyl-1<i>H</i>-pyrazole-4-carboxylic acid
;
_journal_coeditor_code RZ6140
_journal_issue 1
_journal_name_full 'Acta Crystallographica Section E'
_journal_page_first o251
_journal_page_last o252
_journal_paper_doi 10.1107/S1600536805038298
_journal_volume 62
_journal_year 2006
_chemical_formula_iupac 'C8 H12 N2 O2 S'
_chemical_formula_moiety 'C8 H12 N2 O2 S'
_chemical_formula_sum 'C8 H12 N2 O2 S'
_chemical_formula_weight 200.27
_chemical_name_systematic
;
1-ethyl-5-methyl-3-methylthio-1H-pyrazole-4-carboxylic acid
;
_space_group_IT_number 2
_symmetry_cell_setting triclinic
_symmetry_space_group_name_Hall '-P 1'
_symmetry_space_group_name_H-M 'P -1'
_atom_sites_solution_hydrogens geom
_atom_sites_solution_primary direct
_atom_sites_solution_secondary difmap
_cell_angle_alpha 71.267(4)
_cell_angle_beta 80.761(5)
_cell_angle_gamma 74.291(5)
_cell_formula_units_Z 2
_cell_length_a 7.949(2)
_cell_length_b 8.330(2)
_cell_length_c 8.368(2)
_cell_measurement_reflns_used 1010
_cell_measurement_temperature 293(2)
_cell_measurement_theta_max 25.00
_cell_measurement_theta_min 2.58
_cell_volume 503.5(2)
_computing_cell_refinement 'SAINT (Bruker, 1999)'
_computing_data_collection 'SMART (Bruker,  1998)'
_computing_data_reduction SAINT
_computing_molecular_graphics 'SHELXTL (Bruker, 1999)'
_computing_publication_material SHELXTL
_computing_structure_refinement 'SHELXL97 (Sheldrick, 1997)'
_computing_structure_solution 'SHELXS97 (Sheldrick, 1997)'
_diffrn_ambient_temperature 293(2)
_diffrn_measured_fraction_theta_full 0.995
_diffrn_measured_fraction_theta_max 0.995
_diffrn_measurement_device_type 'Bruker SMART 1000 CCD area-detector'
_diffrn_measurement_method '\f and \w'
_diffrn_radiation_monochromator graphite
_diffrn_radiation_source 'fine-focus sealed tube'
_diffrn_radiation_type MoK\a
_diffrn_radiation_wavelength 0.71073
_diffrn_reflns_av_R_equivalents 0.0218
_diffrn_reflns_av_sigmaI/netI 0.0380
_diffrn_reflns_limit_h_max 7
_diffrn_reflns_limit_h_min -9
_diffrn_reflns_limit_k_max 7
_diffrn_reflns_limit_k_min -9
_diffrn_reflns_limit_l_max 9
_diffrn_reflns_limit_l_min -9
_diffrn_reflns_number 2645
_diffrn_reflns_theta_full 25.01
_diffrn_reflns_theta_max 25.01
_diffrn_reflns_theta_min 2.58
_diffrn_standards_decay_% 0
_diffrn_standards_number 0
_exptl_absorpt_coefficient_mu 0.292
_exptl_absorpt_correction_T_max 0.966
_exptl_absorpt_correction_T_min 0.939
_exptl_absorpt_correction_type multi-scan
_exptl_absorpt_process_details '(SADABS; Sheldrick, 1996)'
_exptl_crystal_colour colourless
_exptl_crystal_density_diffrn 1.321
_exptl_crystal_density_method 'not measured'
_exptl_crystal_description prism
_exptl_crystal_F_000 212
_exptl_crystal_size_max 0.22
_exptl_crystal_size_mid 0.18
_exptl_crystal_size_min 0.12
_refine_diff_density_max 0.354
_refine_diff_density_min -0.419
_refine_ls_extinction_method none
_refine_ls_goodness_of_fit_ref 1.038
_refine_ls_hydrogen_treatment constr
_refine_ls_matrix_type full
_refine_ls_number_parameters 142
_refine_ls_number_reflns 1765
_refine_ls_number_restraints 6
_refine_ls_restrained_S_all 1.054
_refine_ls_R_factor_all 0.0814
_refine_ls_R_factor_gt 0.0543
_refine_ls_shift/su_max 0.002
_refine_ls_shift/su_mean 0.000
_refine_ls_structure_factor_coef Fsqd
_refine_ls_weighting_details 'calc w = 1/[\s^2^(Fo^2^)+(0.0597P)^2^+0.4305P] where P = (Fo^2^+2Fc^2^)/3'
_refine_ls_weighting_scheme calc
_refine_ls_wR_factor_gt 0.1314
_refine_ls_wR_factor_ref 0.1519
_reflns_number_gt 1253
_reflns_number_total 1765
_reflns_threshold_expression I>2\s(I)
_cod_data_source_file rz6140.cif
_cod_data_source_block I
_cod_depositor_comments
;
The following automatic conversions were performed:
'_symmetry_cell_setting' value 'Triclinic' changed to 'triclinic'
according to '/home/saulius/struct/CIF-dictionaries/cif_core.dic'
dictionary named 'cif_core.dic' version 2.4.1 from 2010-06-29.

Automatic conversion script
Id: cif_fix_enum 1527 2010-12-29 10:47:43Z saulius 

The following automatic conversions were performed:

'_symmetry_cell_setting' value 'Triclinic' changed to 'triclinic'
according to /home/saulius/struct/CIF-dictionaries/cif_core.dic
dictionary named 'cif_core.dic' version 2.4.1 from 2010-06-29.

Automatic conversion script
Id: cif_fix_values 1715 2011-07-08 13:25:40Z adriana 
;
_cod_original_sg_symbol_Hall -P_1
_cod_database_code 2207860
_cod_database_fobs_code 2207860

loop_
_symmetry_equiv_pos_as_xyz
'x, y, z'
'-x, -y, -z'

loop_
_atom_site_label
_atom_site_fract_x
_atom_site_fract_y
_atom_site_fract_z
_atom_site_U_iso_or_equiv
_atom_site_adp_type
_atom_site_calc_flag
_atom_site_refinement_flags
_atom_site_occupancy
_atom_site_disorder_assembly
_atom_site_disorder_group
_atom_site_type_symbol
S1 0.39085(14) 0.07713(14) 0.17200(11) 0.0691(4) Uani d . 1 . . S
O1 0.4592(3) -0.2942(3) 0.3703(3) 0.0693(7) Uani d . 1 . . O
O2 0.3836(4) -0.3938(3) 0.6462(3) 0.0707(7) Uani d . 1 . . O
H2 0.4384 -0.4859 0.6285 0.106 Uiso calc R 1 . . H
N1 0.1322(5) 0.1300(4) 0.5849(4) 0.0924(12) Uani d D 1 . . N
N2 0.1926(5) 0.1983(4) 0.4200(4) 0.0859(11) Uani d . 1 A . N
C1 0.1917(5) -0.0417(5) 0.6442(4) 0.0670(10) Uani d . 1 A . C
C2 0.1440(6) -0.1434(6) 0.8214(5) 0.0830(13) Uani d . 1 . . C
H2A 0.2095 -0.1256 0.8986 0.124 Uiso calc R 1 A . H
H2B 0.1710 -0.2651 0.8296 0.124 Uiso calc R 1 . . H
H2C 0.0208 -0.1045 0.8495 0.124 Uiso calc R 1 . . H
C3 0.2943(4) -0.0945(4) 0.5110(4) 0.0526(8) Uani d . 1 . . C
C4 0.3836(4) -0.2687(5) 0.5080(4) 0.0539(8) Uani d . 1 A . C
C5 0.2901(5) 0.0609(5) 0.3759(4) 0.0584(9) Uani d . 1 A . C
C6 0.3458(7) 0.3092(6) 0.0833(5) 0.0898(14) Uani d . 1 . . C
H6A 0.2214 0.3555 0.0819 0.135 Uiso calc R 1 . . H
H6B 0.3995 0.3379 -0.0303 0.135 Uiso calc R 1 . . H
H6C 0.3924 0.3585 0.1506 0.135 Uiso calc R 1 . . H
C7 -0.0091(8) 0.2523(8) 0.6644(7) 0.0690(19) Uani d PD 0.751(10) A 1 C
H7A -0.0719 0.3490 0.5784 0.083 Uiso calc PR 0.751(10) A 1 H
H7B -0.0921 0.1910 0.7406 0.083 Uiso calc PR 0.751(10) A 1 H
C8 0.0935(8) 0.3146(9) 0.7594(8) 0.083(2) Uani d PD 0.751(10) A 1 C
H8A 0.1592 0.2162 0.8394 0.125 Uiso calc PR 0.751(10) A 1 H
H8B 0.0141 0.3901 0.8183 0.125 Uiso calc PR 0.751(10) A 1 H
H8C 0.1724 0.3772 0.6810 0.125 Uiso calc PR 0.751(10) A 1 H
C7' 0.108(2) 0.2462(18) 0.6982(17) 0.067(6) Uani d PD 0.249(10) A 2 C
H7'1 0.1715 0.3376 0.6482 0.080 Uiso calc PR 0.249(10) A 2 H
H7'2 0.1489 0.1791 0.8089 0.080 Uiso calc PR 0.249(10) A 2 H
C8' -0.089(2) 0.323(2) 0.711(3) 0.098(8) Uani d PD 0.249(10) A 2 C
H8'1 -0.1300 0.3669 0.5993 0.146 Uiso calc PR 0.249(10) A 2 H
H8'2 -0.1141 0.4156 0.7614 0.146 Uiso calc PR 0.249(10) A 2 H
H8'3 -0.1472 0.2333 0.7789 0.146 Uiso calc PR 0.249(10) A 2 H

loop_
_atom_site_aniso_label
_atom_site_aniso_U_11
_atom_site_aniso_U_22
_atom_site_aniso_U_33
_atom_site_aniso_U_12
_atom_site_aniso_U_13
_atom_site_aniso_U_23
S1 0.0827(7) 0.0813(7) 0.0406(5) -0.0260(5) 0.0116(4) -0.0163(4)
O1 0.0772(17) 0.0727(17) 0.0493(13) -0.0098(13) 0.0104(12) -0.0198(12)
O2 0.090(2) 0.0600(16) 0.0522(14) -0.0139(14) 0.0078(13) -0.0123(12)
N1 0.141(3) 0.062(2) 0.0533(18) -0.013(2) 0.034(2) -0.0176(16)
N2 0.128(3) 0.066(2) 0.0478(17) -0.021(2) 0.0248(18) -0.0118(15)
C1 0.086(3) 0.060(2) 0.0479(19) -0.0190(19) 0.0153(18) -0.0150(17)
C2 0.105(3) 0.077(3) 0.052(2) -0.023(2) 0.028(2) -0.0136(19)
C3 0.0540(19) 0.061(2) 0.0433(17) -0.0171(16) 0.0046(14) -0.0171(15)
C4 0.0515(19) 0.066(2) 0.0445(18) -0.0175(17) 0.0005(15) -0.0150(16)
C5 0.071(2) 0.064(2) 0.0411(17) -0.0213(18) 0.0069(15) -0.0168(16)
C6 0.130(4) 0.090(3) 0.049(2) -0.047(3) 0.003(2) -0.006(2)
C7 0.066(4) 0.083(5) 0.060(3) -0.023(3) -0.004(3) -0.019(3)
C8 0.085(4) 0.093(5) 0.080(4) -0.030(4) -0.006(3) -0.030(3)
C7' 0.128(17) 0.050(9) 0.033(8) -0.028(10) 0.003(9) -0.026(6)
C8' 0.100(17) 0.090(15) 0.086(14) -0.003(12) 0.026(12) -0.036(11)

loop_
_atom_type_symbol
_atom_type_description
_atom_type_scat_dispersion_real
_atom_type_scat_dispersion_imag
_atom_type_scat_source
C C 0.0033 0.0016 'International Tables Vol C Tables 4.2.6.8 and 6.1.1.4'
H H 0.0000 0.0000 'International Tables Vol C Tables 4.2.6.8 and 6.1.1.4'
N N 0.0061 0.0033 'International Tables Vol C Tables 4.2.6.8 and 6.1.1.4'
O O 0.0106 0.0060 'International Tables Vol C Tables 4.2.6.8 and 6.1.1.4'
S S 0.1246 0.1234 'International Tables Vol C Tables 4.2.6.8 and 6.1.1.4'

loop_
_geom_angle_atom_site_label_1
_geom_angle_atom_site_label_2
_geom_angle_atom_site_label_3
_geom_angle
_geom_angle_publ_flag
C5 S1 C6 100.31(18) ?
C4 O2 H2 109.5 ?
C1 N1 N2 113.4(3) yes
C1 N1 C7' 120.7(6) ?
N2 N1 C7' 115.3(6) ?
C1 N1 C7 129.0(4) ?
N2 N1 C7 117.0(4) ?
C5 N2 N1 104.0(3) yes
N1 C1 C3 106.1(3) yes
N1 C1 C2 122.6(3) ?
C3 C1 C2 131.3(4) ?
C1 C2 H2A 109.5 ?
C1 C2 H2B 109.5 ?
H2A C2 H2B 109.5 ?
C1 C2 H2C 109.5 ?
H2A C2 H2C 109.5 ?
H2B C2 H2C 109.5 ?
C1 C3 C5 104.9(3) yes
C1 C3 C4 128.1(3) ?
C5 C3 C4 127.0(3) ?
O1 C4 O2 122.1(3) ?
O1 C4 C3 119.3(3) ?
O2 C4 C3 118.6(3) ?
N2 C5 C3 111.5(3) yes
N2 C5 S1 122.2(3) ?
C3 C5 S1 126.3(3) ?
S1 C6 H6A 109.5 ?
S1 C6 H6B 109.5 ?
H6A C6 H6B 109.5 ?
S1 C6 H6C 109.5 ?
H6A C6 H6C 109.5 ?
H6B C6 H6C 109.5 ?
C8 C7 N1 103.2(4) ?
C8 C7 H7A 111.1 ?
N1 C7 H7A 111.1 ?
C8 C7 H7B 111.1 ?
N1 C7 H7B 111.1 ?
H7A C7 H7B 109.1 ?
N1 C7' C8' 103.8(9) ?
N1 C7' H7'1 111.0 ?
C8' C7' H7'1 111.0 ?
N1 C7' H7'2 111.0 ?
C8' C7' H7'2 111.0 ?
H7'1 C7' H7'2 109.0 ?
C7' C8' H8'1 109.5 ?
C7' C8' H8'2 109.5 ?
H8'1 C8' H8'2 109.5 ?
C7' C8' H8'3 109.5 ?
H8'1 C8' H8'3 109.5 ?
H8'2 C8' H8'3 109.5 ?

loop_
_geom_bond_atom_site_label_1
_geom_bond_atom_site_label_2
_geom_bond_distance
_geom_bond_publ_flag
S1 C5 1.744(3) ?
S1 C6 1.790(4) ?
O1 C4 1.265(4) ?
O2 C4 1.284(4) ?
O2 H2 0.8200 ?
N1 C1 1.330(5) yes
N1 N2 1.375(4) yes
N1 C7' 1.518(9) ?
N1 C7 1.522(6) ?
N2 C5 1.321(5) yes
C1 C3 1.390(4) yes
C1 C2 1.499(5) ?
C2 H2A 0.9600 ?
C2 H2B 0.9600 ?
C2 H2C 0.9600 ?
C3 C5 1.415(5) yes
C3 C4 1.439(5) ?
C6 H6A 0.9600 ?
C6 H6B 0.9600 ?
C6 H6C 0.9600 ?
C7 C8 1.506(7) ?
C7 H7A 0.9700 ?
C7 H7B 0.9700 ?
C8 H8A 0.9600 ?
C8 H8B 0.9600 ?
C8 H8C 0.9600 ?
C7' C8' 1.525(10) ?
C7' H7'1 0.9700 ?
C7' H7'2 0.9700 ?
C8' H8'1 0.9600 ?
C8' H8'2 0.9600 ?
C8' H8'3 0.9600 ?

loop_
_geom_hbond_atom_site_label_D
_geom_hbond_atom_site_label_H
_geom_hbond_atom_site_label_A
_geom_hbond_site_symmetry_A
_geom_hbond_distance_DH
_geom_hbond_distance_HA
_geom_hbond_distance_DA
_geom_hbond_angle_DHA
_geom_hbond_publ_flag
O2 H2 O1 2_646 0.82 1.79 2.599(4) 169 yes

loop_
_geom_torsion_atom_site_label_1
_geom_torsion_atom_site_label_2
_geom_torsion_atom_site_label_3
_geom_torsion_atom_site_label_4
_geom_torsion
C1 N1 N2 C5 1.5(5)
C7' N1 N2 C5 146.7(7)
C7 N1 N2 C5 -170.3(4)
N2 N1 C1 C3 -1.8(5)
C7' N1 C1 C3 -144.9(7)
C7 N1 C1 C3 168.8(4)
N2 N1 C1 C2 179.5(4)
C7' N1 C1 C2 36.4(9)
C7 N1 C1 C2 -9.9(7)
N1 C1 C3 C5 1.3(4)
C2 C1 C3 C5 179.9(4)
N1 C1 C3 C4 -177.7(4)
C2 C1 C3 C4 0.8(7)
C1 C3 C4 O1 173.9(4)
C5 C3 C4 O1 -4.9(5)
C1 C3 C4 O2 -6.0(6)
C5 C3 C4 O2 175.2(3)
N1 N2 C5 C3 -0.6(5)
N1 N2 C5 S1 177.3(3)
C1 C3 C5 N2 -0.4(4)
C4 C3 C5 N2 178.6(3)
C1 C3 C5 S1 -178.2(3)
C4 C3 C5 S1 0.8(5)
C6 S1 C5 N2 7.7(4)
C6 S1 C5 C3 -174.7(3)
C1 N1 C7 C8 93.0(6)
N2 N1 C7 C8 -96.6(5)
C7' N1 C7 C8 1.0(10)
C1 N1 C7' C8' -115.4(11)
N2 N1 C7' C8' 102.2(11)
C7 N1 C7' C8' 0.0(10)
